data_4115028
loop_
_publ_author_name
'Leanne Beer'
'Jaclyn L. Brusso'
'A. Wallace Cordes'
'Robert C. Haddon'
'Mikhail E. Itkis'
'Kristin Kirschbaum'
'Douglas S. MacGregor'
'Richard T. Oakley'
'A. Alan Pinkerton'
'Robert W. Reed'

_publ_contact_author
;
        Richard Oakley
        Department of Chemistry
        University of Waterloo
        Waterloo, Ontario
        N2L 3G1
        Canada
;
_publ_contact_author_email oakley@sciborg.uwaterloo.ca
_publ_contact_author_fax 519-746-0435
_publ_contact_author_phone 519-888-4582
_publ_section_title
;
 Resonance-Stabilized 1,2,3-Dithiazolo-1,2,3-dithiazolyls as Neutral
 \p-Radical Conductors
;
_journal_name_full 'Journal of the American Chemical Society'
_journal_page_first 9498
_journal_page_last 9509
_journal_paper_doi 10.1021/ja026118s
_journal_volume 124
_journal_year 2002
_chemical_formula_sum 'C8 H7 Cl N3 S4'
_chemical_formula_weight 308.86
_chemical_name_systematic
; 
 ? 
;
_space_group_IT_number 113
_symmetry_cell_setting tetragonal
_symmetry_space_group_name_Hall 'P -4 2ab'
_symmetry_space_group_name_H-M 'P -4 21 m'
_atom_sites_solution_hydrogens geom
_atom_sites_solution_primary direct
_atom_sites_solution_secondary difmap
_audit_creation_method SHELXL-97
_cell_angle_alpha 90.00
_cell_angle_beta 90.00
_cell_angle_gamma 90.00
_cell_formula_units_Z 4
_cell_length_a 15.9601(19)
_cell_length_b 15.9601(19)
_cell_length_c 4.4494(6)
_cell_measurement_reflns_used 2644
_cell_measurement_temperature 293(2)
_cell_measurement_theta_max 26
_cell_measurement_theta_min 2
_cell_volume 1133.4(2)
_computing_cell_refinement 'CrystalClear (Rigaku Corp, 1999)'
_computing_data_collection 'CrystalClear (Rigaku Corp, 1999)'
_computing_data_reduction 'Texsan (Molecular Structure Corp, 1998)'
_computing_molecular_graphics 'Ortep3,v1.05, L.J.Farrugia,UnivGlasgow'
_computing_publication_material 'SHELXL-97 (Sheldrick, 1997)'
_computing_structure_refinement 'SHELXL-97 (Sheldrick, 1997)'
_computing_structure_solution 'SHELXS-97 (Sheldrick, 1990)'
_diffrn_ambient_temperature 293(2)
_diffrn_measured_fraction_theta_full 0.986
_diffrn_measured_fraction_theta_max 0.986
_diffrn_measurement_device_type 'Mercury CCD - AFC8S'
_diffrn_measurement_method \w
_diffrn_radiation_monochromator graphite
_diffrn_radiation_source 'fine-focus sealed tube'
_diffrn_radiation_type MoK\a
_diffrn_radiation_wavelength 0.7107
_diffrn_reflns_av_R_equivalents 0.047
_diffrn_reflns_av_sigmaI/netI 0.076
_diffrn_reflns_limit_h_max 19
_diffrn_reflns_limit_h_min -19
_diffrn_reflns_limit_k_max 19
_diffrn_reflns_limit_k_min -19
_diffrn_reflns_limit_l_max 5
_diffrn_reflns_limit_l_min -5
_diffrn_reflns_number 701
_diffrn_reflns_theta_full 26.01
_diffrn_reflns_theta_max 26.01
_diffrn_reflns_theta_min 2.55
_exptl_absorpt_coefficient_mu 1.045
_exptl_absorpt_correction_T_max 1.00
_exptl_absorpt_correction_T_min 0.83
_exptl_absorpt_correction_type 'empirical, R.A.Jacobson, MS Corp, 1998'
_exptl_crystal_colour black
_exptl_crystal_density_diffrn 1.810
_exptl_crystal_description block
_exptl_crystal_F_000 628
_exptl_crystal_size_max 0.44
_exptl_crystal_size_mid 0.05
_exptl_crystal_size_min 0.05
_refine_diff_density_max 0.274
_refine_diff_density_min -0.228
_refine_diff_density_rms 0.051
_refine_ls_abs_structure_details 'Flack H D (1983), Acta Cryst. A39, 876-881'
_refine_ls_extinction_method none
_refine_ls_goodness_of_fit_ref 0.784
_refine_ls_hydrogen_treatment mixed
_refine_ls_matrix_type full
_refine_ls_number_parameters 82
_refine_ls_number_reflns 700
_refine_ls_number_restraints 0
_refine_ls_restrained_S_all 0.784
_refine_ls_R_factor_all 0.0590
_refine_ls_R_factor_gt 0.0308
_refine_ls_shift/su_max 0.002
_refine_ls_shift/su_mean 0.000
_refine_ls_structure_factor_coef Fsqd
_refine_ls_weighting_details 'w=1/[\s^2^(Fo^2^)+(0.0114P)^2^] where P=(Fo^2^+2Fc^2^)/3'
_refine_ls_weighting_scheme calc
_refine_ls_wR_factor_gt 0.0453
_refine_ls_wR_factor_ref 0.0495
_reflns_number_gt 431
_reflns_number_total 700
_reflns_threshold_expression >2sigma(I)
_cod_data_source_file ja026118s_s1_1.cif
_cod_data_source_block compound_ClBPPr
_cod_depositor_comments
;
The following automatic conversions were performed:

'_refine_ls_weighting_scheme' value 'calc
w=1/[\s^2^(Fo^2^)+(0.0114P)^2^] where P=(Fo^2^+2Fc^2^)/3' was changed
to 'calc'. New tag '_refine_ls_weighting_details' was created. The
value of the new tag was set to 'w=1/[\s^2^(Fo^2^)+(0.0114P)^2^]
where P=(Fo^2^+2Fc^2^)/3'.

Automatic conversion script
Id: cif_fix_values 3143 2015-03-26 13:38:13Z robertas 
;
_cod_original_sg_symbol_H-M P-421m
_cod_database_code 4115028

loop_
_symmetry_equiv_pos_as_xyz
'x, y, z'
'-x, -y, z'
'-y, x, -z'
'y, -x, -z'
'-x+1/2, y+1/2, -z'
'x+1/2, -y+1/2, -z'
'y+1/2, x+1/2, z'
'-y+1/2, -x+1/2, z'

loop_
_atom_site_label
_atom_site_type_symbol
_atom_site_fract_x
_atom_site_fract_y
_atom_site_fract_z
_atom_site_U_iso_or_equiv
_atom_site_adp_type
_atom_site_occupancy
_atom_site_calc_flag
_atom_site_refinement_flags
Cl Cl 0.10460(7) 0.39540(7) 0.7277(5) 0.0501(5) Uani 1 d S
S1 S 0.39471(7) 0.43207(7) 0.2436(4) 0.0487(4) Uani 1 d .
S2 S 0.28514(7) 0.46038(7) 0.4873(3) 0.0489(3) Uani 1 d .
N1 N 0.3641(2) 0.3415(2) 0.0960(9) 0.0419(11) Uani 1 d .
N2 N 0.2570(2) 0.2430(2) 0.0697(12) 0.0347(15) Uani 1 d S
C1 C 0.2895(3) 0.3184(2) 0.1795(9) 0.0333(12) Uani 1 d .
C2 C 0.2399(2) 0.3667(2) 0.3826(10) 0.0337(11) Uani 1 d .
C3 C 0.1626(2) 0.3374(2) 0.4788(14) 0.0341(14) Uani 1 d S
C4 C 0.3079(2) 0.1921(2) -0.1338(14) 0.0391(17) Uani 1 d S
H4A H 0.3407 0.2288 -0.2618 0.047 Uiso 0.50 calc PR
H4B H 0.2712 0.1593 -0.2618 0.047 Uiso 0.50 calc PR
C5 C 0.3657(2) 0.1343(2) 0.0318(16) 0.0459(18) Uani 1 d S
H5A H 0.4022 0.1673 0.1600 0.055 Uiso 0.50 calc PR
H5B H 0.3327 0.0978 0.1600 0.055 Uiso 0.50 calc PR
C6 C 0.4180(3) 0.0820(3) -0.1724(18) 0.074(3) Uani 1 d S
H6A H 0.4530 0.0457 -0.0551 0.111 Uiso 1 calc SR
H6B H 0.4524 0.1177 -0.2946 0.111 Uiso 0.50 calc PR
H6C H 0.3823 0.0489 -0.2992 0.111 Uiso 0.50 calc PR

loop_
_atom_site_aniso_label
_atom_site_aniso_U_11
_atom_site_aniso_U_22
_atom_site_aniso_U_33
_atom_site_aniso_U_23
_atom_site_aniso_U_13
_atom_site_aniso_U_12
Cl 0.0491(6) 0.0491(6) 0.0521(11) -0.0061(8) 0.0061(8) 0.0082(9)
S1 0.0364(7) 0.0369(7) 0.0729(9) 0.0042(9) -0.0024(9) -0.0038(5)
S2 0.0435(7) 0.0353(7) 0.0681(8) -0.0059(8) -0.0036(9) -0.0019(6)
N1 0.031(2) 0.034(2) 0.061(3) 0.000(2) 0.002(2) -0.0024(17)
N2 0.0329(18) 0.0329(18) 0.038(4) -0.003(2) 0.003(2) -0.001(2)
C1 0.034(3) 0.028(2) 0.038(3) 0.003(2) -0.006(2) -0.001(2)
C2 0.035(3) 0.027(2) 0.040(2) 0.006(2) -0.004(2) -0.001(2)
C3 0.034(2) 0.034(2) 0.034(4) 0.003(3) -0.003(3) 0.003(3)
C4 0.037(2) 0.037(2) 0.042(4) -0.003(3) 0.003(3) 0.000(3)
C5 0.045(2) 0.045(2) 0.047(4) -0.002(3) 0.002(3) 0.014(3)
C6 0.069(3) 0.069(3) 0.084(7) 0.000(4) 0.000(4) 0.011(4)

loop_
_atom_type_symbol
_atom_type_description
_atom_type_scat_dispersion_real
_atom_type_scat_dispersion_imag
_atom_type_scat_source
C C 0.0033 0.0016 'International Tables Vol C Tables 4.2.6.8 and 6.1.1.4'
H H 0.0000 0.0000 'International Tables Vol C Tables 4.2.6.8 and 6.1.1.4'
S S 0.1246 0.1234 'International Tables Vol C Tables 4.2.6.8 and 6.1.1.4'
N N 0.0061 0.0033 'International Tables Vol C Tables 4.2.6.8 and 6.1.1.4'
Cl Cl 0.1484 0.1585 'International Tables Vol C Tables 4.2.6.8 and 6.1.1.4'

loop_
_geom_angle_atom_site_label_1
_geom_angle_atom_site_label_2
_geom_angle_atom_site_label_3
_geom_angle
_geom_angle_site_symmetry_1
_geom_angle_site_symmetry_3
N1 S1 S2 98.38(13) . .
C2 S2 S1 91.28(16) . .
C1 N1 S1 113.8(3) . .
C1 N2 C1 121.1(5) . 8
C1 N2 C4 119.2(3) . .
C1 N2 C4 119.2(3) 8 .
N1 C1 N2 119.0(4) . .
N1 C1 C2 122.3(4) . .
N2 C1 C2 118.7(4) . .
C3 C2 C1 120.4(4) . .
C3 C2 S2 125.5(4) . .
C1 C2 S2 114.0(3) . .
C2 C3 C2 120.3(6) 8 .
C2 C3 Cl 119.8(3) 8 .
C2 C3 Cl 119.8(3) . .
N2 C4 C5 112.3(5) . .
C6 C5 C4 113.0(6) . .

loop_
_geom_bond_atom_site_label_1
_geom_bond_atom_site_label_2
_geom_bond_distance
_geom_bond_site_symmetry_2
Cl C3 1.715(6) .
S1 N1 1.661(4) .
S1 S2 2.1066(18) .
S2 C2 1.724(4) .
N1 C1 1.300(4) .
N2 C1 1.398(5) .
N2 C1 1.398(5) 8
N2 C4 1.462(7) .
C1 C2 1.428(5) .
C2 C3 1.387(4) .
C3 C2 1.387(4) 8
C4 C5 1.498(7) .
C5 C6 1.491(8) .
